data_7237452
loop_
_publ_author_name
'Huaulm\'e, Quentin'
'Sutter, Alexandra'
'Fall, Sadiara'
'Jacquemin, Denis'
'L\'ev\^eque, Patrick'
'Retailleau, Pascal'
'Ulrich, Gilles'
'Leclerc, Nicolas'

_publ_section_title
;
 Versatile synthesis of \a-fused BODIPY displaying intense absorption in
 the NIR region and high electron affinity
;
_journal_issue 37
_journal_name_full 'Journal of Materials Chemistry C'
_journal_page_first 9925
_journal_paper_doi 10.1039/C8TC03138J
_journal_volume 6
_journal_year 2018
_chemical_formula_moiety 'C56 H65 B F2 N2 S4'
_chemical_formula_sum 'C56 H65 B F2 N2 S4'
_chemical_formula_weight 943.15
_space_group_crystal_system triclinic
_space_group_IT_number 2
_space_group_name_Hall '-P 1'
_space_group_name_H-M_alt 'P -1'
_atom_sites_solution_hydrogens geom
_atom_sites_solution_primary dual
_atom_sites_solution_secondary difmap
_audit_creation_method SHELXL-2018/1
_audit_update_record
;
2018-02-15 deposited with the CCDC.
2018-08-23 downloaded from the CCDC.
;
_cell_angle_alpha 86.049(5)
_cell_angle_beta 71.684(5)
_cell_angle_gamma 65.153(5)
_cell_formula_units_Z 2
_cell_length_a 12.4977(9)
_cell_length_b 13.2100(9)
_cell_length_c 17.2490(12)
_cell_measurement_reflns_used 1302
_cell_measurement_temperature 100(2)
_cell_measurement_theta_max 27.5
_cell_measurement_theta_min 3.4
_cell_volume 2446.6(3)
_computing_cell_refinement
;
CrystalClear-SM Expert 2.1 b45 (Rigaku, 2015)
;
_computing_data_collection
;
CrystalClear-SM Expert 2.1 b45 (Rigaku, 2015)
;
_computing_data_reduction
;
CrystalClear-SM Expert 2.1 b45 (Rigaku, 2015)
;
_computing_structure_refinement 'SHELXL-2018/1 (Sheldrick, 2015)'
_computing_structure_solution 'SHELT (Sheldrick, 2015)'
_diffrn_ambient_temperature 100(2)
_diffrn_detector PILT
_diffrn_detector_area_resol_mean 5.8140
_diffrn_measured_fraction_theta_full 0.990
_diffrn_measured_fraction_theta_max 0.982
_diffrn_measurement_device
;
AFC12 (Right): Kappa 3 circle
;
_diffrn_measurement_device_type
;
Rigaku Pilatus 200K
;
_diffrn_measurement_method 'profile data from \w-scans'
_diffrn_measurement_specimen_support Fiber
_diffrn_radiation_monochromator Confocal
_diffrn_radiation_type MoK\a
_diffrn_radiation_wavelength 0.71075
_diffrn_reflns_av_R_equivalents 0.0356
_diffrn_reflns_av_unetI/netI 0.0252
_diffrn_reflns_Laue_measured_fraction_full 0.990
_diffrn_reflns_Laue_measured_fraction_max 0.982
_diffrn_reflns_limit_h_max 16
_diffrn_reflns_limit_h_min -16
_diffrn_reflns_limit_k_max 14
_diffrn_reflns_limit_k_min -17
_diffrn_reflns_limit_l_max 22
_diffrn_reflns_limit_l_min -22
_diffrn_reflns_number 43530
_diffrn_reflns_point_group_measured_fraction_full 0.990
_diffrn_reflns_point_group_measured_fraction_max 0.982
_diffrn_reflns_theta_full 25.242
_diffrn_reflns_theta_max 27.548
_diffrn_reflns_theta_min 3.515
_diffrn_source 'Rigaku MicroMax003_Mo'
_exptl_absorpt_coefficient_mu 0.242
_exptl_absorpt_correction_T_max 0.96
_exptl_absorpt_correction_T_min 0.84
_exptl_absorpt_correction_type multi-scan
_exptl_absorpt_process_details 'REQAB (Higashi, 1998)'
_exptl_crystal_colour 'dark green'
_exptl_crystal_density_diffrn 1.280
_exptl_crystal_description block
_exptl_crystal_F_000 1004
_exptl_crystal_size_max 0.240
_exptl_crystal_size_mid 0.170
_exptl_crystal_size_min 0.130
_refine_diff_density_max 0.401
_refine_diff_density_min -0.288
_refine_diff_density_rms 0.050
_refine_ls_extinction_method none
_refine_ls_goodness_of_fit_ref 1.040
_refine_ls_hydrogen_treatment constr
_refine_ls_matrix_type full
_refine_ls_number_parameters 591
_refine_ls_number_reflns 11090
_refine_ls_number_restraints 0
_refine_ls_restrained_S_all 1.040
_refine_ls_R_factor_all 0.0414
_refine_ls_R_factor_gt 0.0346
_refine_ls_shift/su_max 0.002
_refine_ls_shift/su_mean 0.000
_refine_ls_structure_factor_coef Fsqd
_refine_ls_weighting_details 'w=1/[\s^2^(Fo^2^)+(0.0358P)^2^+1.5916P] where P=(Fo^2^+2Fc^2^)/3'
_refine_ls_weighting_scheme calc
_refine_ls_wR_factor_gt 0.0825
_refine_ls_wR_factor_ref 0.0872
_reflns_Friedel_coverage 0.000
_reflns_number_gt 9772
_reflns_number_total 11101
_reflns_threshold_expression 'I > 2\s(I)'
_cod_data_source_file c8tc03138j2.cif
_cod_data_source_block compound_6betaalpha
_cod_depositor_comments
;
The following automatic conversions were performed:

data item '_exptl_absorpt_correction_type' value 'Multi-scan' was
changed to 'multi-scan' in accordance with the
/home/saulius/struct/COD-crude-data/automatic-downloads/DataCite-retrospective/RSC/depositions/lib/dictionaries/cif_core.dic
dictionary named 'cif_core.dic' version 2.4.2 last updated on
2011-04-26.

Automatic conversion script
Id: cif_fix_values 6909 2019-04-08 15:41:33Z antanas 
;
_cod_database_code 7237452
_shelx_shelxl_version_number 2018/1
_shelx_space_group_comment
;
The symmetry employed for this shelxl refinement is uniquely defined
by the following loop, which should always be used as a source of
symmetry information in preference to the above space-group names.
They are only intended as comments.
;

loop_
_space_group_symop_operation_xyz
'x, y, z'
'-x, -y, -z'

loop_
_atom_site_label
_atom_site_type_symbol
_atom_site_fract_x
_atom_site_fract_y
_atom_site_fract_z
_atom_site_U_iso_or_equiv
_atom_site_adp_type
_atom_site_occupancy
_atom_site_site_symmetry_order
_atom_site_calc_flag
_atom_site_refinement_flags_posn
_atom_site_refinement_flags_adp
C1 C 0.74862(12) 0.39542(11) 0.72999(8) 0.0132(2) Uani 1 1 d . .
S1 S 1.00862(3) 0.42550(3) 0.87541(2) 0.01564(8) Uani 1 1 d . .
N1 N 0.84849(10) 0.32317(9) 0.66666(7) 0.0129(2) Uani 1 1 d . .
B1 B 0.83773(13) 0.27803(13) 0.59009(9) 0.0129(3) Uani 1 1 d . .
F1 F 0.88330(7) 0.16187(6) 0.58780(5) 0.01539(16) Uani 1 1 d . .
C1C C 0.70299(12) 0.24035(11) 0.47006(8) 0.0137(2) Uani 1 1 d . .
C2 C 0.79394(12) 0.42206(11) 0.78725(8) 0.0139(2) Uani 1 1 d . .
H2 H 0.745553 0.469344 0.836180 0.017 Uiso 1 1 calc R U
S2 S 0.28080(3) 0.44715(3) 0.54839(2) 0.01512(8) Uani 1 1 d . .
N2 N 0.69848(10) 0.33022(9) 0.59676(7) 0.0132(2) Uani 1 1 d . .
F2 F 0.90512(7) 0.30899(7) 0.51949(5) 0.01560(16) Uani 1 1 d . .
C2C C 0.83059(12) 0.16667(11) 0.42793(8) 0.0151(3) Uani 1 1 d . .
H2C H 0.897956 0.159551 0.445663 0.018 Uiso 1 1 calc R U
C3 C 0.92328(12) 0.36590(11) 0.75854(8) 0.0134(2) Uani 1 1 d . .
C3C C 0.84536(12) 0.10842(11) 0.36051(8) 0.0152(3) Uani 1 1 d . .
C4C C 0.62262(12) 0.23651(11) 0.43002(8) 0.0140(2) Uani 1 1 d . .
C4 C 0.95535(12) 0.30486(11) 0.68255(8) 0.0131(2) Uani 1 1 d . .
C5C C 0.96556(13) 0.02490(12) 0.30360(8) 0.0182(3) Uani 1 1 d . .
H5CA H 0.980584 -0.050449 0.323492 0.022 Uiso 1 1 calc R U
H5CB H 1.034047 0.042335 0.306312 0.022 Uiso 1 1 calc R U
C5 C 0.64671(12) 0.31223(11) 0.54329(8) 0.0131(2) Uani 1 1 d . .
C6C C 0.97043(13) 0.02137(12) 0.21378(8) 0.0189(3) Uani 1 1 d . .
H6CA H 0.927111 0.098723 0.199673 0.023 Uiso 1 1 calc R U
H6CB H 1.058372 -0.007377 0.178810 0.023 Uiso 1 1 calc R U
C6 C 0.51424(12) 0.37737(11) 0.57332(8) 0.0135(2) Uani 1 1 d . .
C7C C 0.91243(14) -0.05063(12) 0.19340(9) 0.0198(3) Uani 1 1 d . .
H7CA H 0.969242 -0.130615 0.191182 0.024 Uiso 1 1 calc R U
H7CB H 0.833486 -0.037051 0.237335 0.024 Uiso 1 1 calc R U
C7 C 0.48758(12) 0.43339(11) 0.64700(8) 0.0144(3) Uani 1 1 d . .
H7 H 0.407671 0.481753 0.681522 0.017 Uiso 1 1 calc R U
C8C C 0.88726(15) -0.02478(13) 0.11194(9) 0.0225(3) Uani 1 1 d . .
H8CA H 0.832508 0.055863 0.114417 0.027 Uiso 1 1 calc R U
H8CB H 0.966918 -0.038933 0.068596 0.027 Uiso 1 1 calc R U
C8 C 0.60251(12) 0.40447(11) 0.66071(8) 0.0133(2) Uani 1 1 d . .
C9C C 0.82757(16) -0.09110(13) 0.08720(10) 0.0257(3) Uani 1 1 d . .
H9CA H 0.751919 -0.083721 0.132347 0.031 Uiso 1 1 calc R U
H9CB H 0.886022 -0.171242 0.077497 0.031 Uiso 1 1 calc R U
C9 C 0.62598(12) 0.43638(11) 0.72732(8) 0.0129(2) Uani 1 1 d . .
C13 C 1.16946(13) 0.37702(12) 0.84935(8) 0.0167(3) Uani 1 1 d . .
C11 C 1.14532(12) 0.30341(11) 0.74027(8) 0.0146(3) Uani 1 1 d . .
C10 C 1.02098(12) 0.36182(11) 0.78656(8) 0.0138(2) Uani 1 1 d . .
C10C C 0.7931(2) -0.04984(16) 0.00980(11) 0.0362(4) Uani 1 1 d . .
H10A H 0.868506 -0.060674 -0.035629 0.054 Uiso 1 1 calc R U
H10B H 0.736442 0.029829 0.019014 0.054 Uiso 1 1 calc R U
H10C H 0.752259 -0.092186 -0.003695 0.054 Uiso 1 1 calc R U
C1B C 1.08183(12) 0.23990(11) 0.63597(8) 0.0133(2) Uani 1 1 d . .
S1B S 1.32015(3) 0.15640(3) 0.60548(2) 0.01578(8) Uani 1 1 d . .
C12 C 1.22885(12) 0.31381(12) 0.77683(8) 0.0165(3) Uani 1 1 d . .
H12 H 1.316642 0.280059 0.752924 0.020 Uiso 1 1 calc R U
C1A C 0.52062(12) 0.51338(11) 0.79495(8) 0.0133(2) Uani 1 1 d . .
C15 C 1.25821(13) 0.30579(12) 0.96464(9) 0.0189(3) Uani 1 1 d . .
H15A H 1.180705 0.299828 0.997684 0.023 Uiso 1 1 calc R U
H15B H 1.313567 0.234204 0.931204 0.023 Uiso 1 1 calc R U
S1C S 0.70266(3) 0.14237(3) 0.34525(2) 0.01548(8) Uani 1 1 d . .
C14 C 1.22649(13) 0.40002(12) 0.90708(9) 0.0190(3) Uani 1 1 d . .
H14A H 1.167777 0.471371 0.940009 0.023 Uiso 1 1 calc R U
H14B H 1.303113 0.408204 0.875048 0.023 Uiso 1 1 calc R U
C17 C 1.36438(14) 0.22214(13) 1.07293(9) 0.0210(3) Uani 1 1 d . .
H17A H 1.291295 0.209821 1.106968 0.025 Uiso 1 1 calc R U
H17B H 1.420923 0.154534 1.035261 0.025 Uiso 1 1 calc R U
C10B C 1.34505(16) -0.15998(15) 0.13896(10) 0.0304(4) Uani 1 1 d . .
H10D H 1.305175 -0.084603 0.121965 0.046 Uiso 1 1 calc R U
H10E H 1.281887 -0.187708 0.165629 0.046 Uiso 1 1 calc R U
H10F H 1.405692 -0.210015 0.090794 0.046 Uiso 1 1 calc R U
C18 C 1.43121(15) 0.23734(14) 1.12844(10) 0.0247(3) Uani 1 1 d . .
H18A H 1.506292 0.246371 1.094163 0.030 Uiso 1 1 calc R U
H18B H 1.375983 0.306811 1.164383 0.030 Uiso 1 1 calc R U
C16 C 1.32135(13) 0.32229(12) 1.02260(9) 0.0194(3) Uani 1 1 d . .
H16A H 1.394041 0.336244 0.990084 0.023 Uiso 1 1 calc R U
H16B H 1.262542 0.389350 1.060326 0.023 Uiso 1 1 calc R U
C9B C 1.41116(14) -0.15628(13) 0.19898(9) 0.0227(3) Uani 1 1 d . .
H9BA H 1.450315 -0.232369 0.216593 0.027 Uiso 1 1 calc R U
H9BB H 1.477846 -0.132074 0.170929 0.027 Uiso 1 1 calc R U
C8B C 1.32188(13) -0.07640(12) 0.27431(8) 0.0191(3) Uani 1 1 d . .
H8BA H 1.281184 -0.001087 0.256044 0.023 Uiso 1 1 calc R U
H8BB H 1.256237 -0.101830 0.302419 0.023 Uiso 1 1 calc R U
C7B C 1.38338(13) -0.06733(12) 0.33557(8) 0.0178(3) Uani 1 1 d . .
H7BA H 1.449584 -0.042415 0.307834 0.021 Uiso 1 1 calc R U
H7BB H 1.422660 -0.142049 0.355135 0.021 Uiso 1 1 calc R U
C7A C 0.20144(14) 0.73030(13) 0.99144(9) 0.0231(3) Uani 1 1 d . .
H7AA H 0.127538 0.758224 0.973600 0.035 Uiso 1 1 calc R U
H7AB H 0.215097 0.793576 1.005482 0.035 Uiso 1 1 calc R U
H7AC H 0.189184 0.687536 1.039585 0.035 Uiso 1 1 calc R U
C6B C 1.29007(13) 0.01500(12) 0.40910(8) 0.0178(3) Uani 1 1 d . .
H6BA H 1.244302 0.087388 0.389065 0.021 Uiso 1 1 calc R U
H6BB H 1.228987 -0.014211 0.440097 0.021 Uiso 1 1 calc R U
C6A C 0.43437(12) 0.61477(11) 0.77868(8) 0.0150(3) Uani 1 1 d . .
H6A H 0.445191 0.636130 0.724005 0.018 Uiso 1 1 calc R U
C5B C 1.35215(12) 0.03443(12) 0.46655(8) 0.0176(3) Uani 1 1 d . .
H5BA H 1.396701 -0.037945 0.487123 0.021 Uiso 1 1 calc R U
H5BB H 1.414570 0.061902 0.435022 0.021 Uiso 1 1 calc R U
C5A C 0.33283(12) 0.68452(11) 0.84205(8) 0.0161(3) Uani 1 1 d . .
H5A H 0.275637 0.753301 0.829905 0.019 Uiso 1 1 calc R U
C4B C 1.17265(12) 0.24181(11) 0.66643(8) 0.0138(2) Uani 1 1 d . .
C4A C 0.31326(12) 0.65557(12) 0.92302(8) 0.0158(3) Uani 1 1 d . .
C3B C 1.26280(12) 0.11674(11) 0.53854(8) 0.0155(3) Uani 1 1 d . .
C3A C 0.40006(13) 0.55504(12) 0.93886(8) 0.0160(3) Uani 1 1 d . .
H3A H 0.389042 0.533886 0.993594 0.019 Uiso 1 1 calc R U
C2B C 1.13676(12) 0.16720(11) 0.56193(8) 0.0150(3) Uani 1 1 d . .
H2B H 1.089421 0.155843 0.532560 0.018 Uiso 1 1 calc R U
C2A C 0.50271(12) 0.48482(11) 0.87615(8) 0.0150(3) Uani 1 1 d . .
H2A H 0.560954 0.417039 0.888663 0.018 Uiso 1 1 calc R U
C29 C -0.02771(17) 0.30583(15) 0.17049(10) 0.0295(4) Uani 1 1 d . .
H29A H 0.014165 0.341157 0.127224 0.044 Uiso 1 1 calc R U
H29B H -0.108203 0.319466 0.164870 0.044 Uiso 1 1 calc R U
H29C H 0.023817 0.225102 0.165749 0.044 Uiso 1 1 calc R U
C28 C -0.04782(14) 0.35530(14) 0.25402(9) 0.0230(3) Uani 1 1 d . .
H28A H -0.093863 0.322172 0.297484 0.028 Uiso 1 1 calc R U
H28B H -0.099118 0.436965 0.258327 0.028 Uiso 1 1 calc R U
C27 C 0.07515(13) 0.33356(13) 0.26752(9) 0.0200(3) Uani 1 1 d . .
H27A H 0.124194 0.251818 0.266054 0.024 Uiso 1 1 calc R U
H27B H 0.123167 0.362614 0.221988 0.024 Uiso 1 1 calc R U
C26 C 0.05839(12) 0.38750(12) 0.34843(8) 0.0178(3) Uani 1 1 d . .
H26A H 0.005433 0.362665 0.393820 0.021 Uiso 1 1 calc R U
H26B H 0.014889 0.469752 0.348327 0.021 Uiso 1 1 calc R U
C25 C 0.18167(13) 0.35813(12) 0.36366(8) 0.0174(3) Uani 1 1 d . .
H25A H 0.225442 0.275882 0.363632 0.021 Uiso 1 1 calc R U
H25B H 0.234551 0.383372 0.318529 0.021 Uiso 1 1 calc R U
C24 C 0.16355(12) 0.41210(12) 0.44487(8) 0.0165(3) Uani 1 1 d . .
H24A H 0.121039 0.494359 0.444233 0.020 Uiso 1 1 calc R U
H24B H 0.108780 0.388221 0.489650 0.020 Uiso 1 1 calc R U
C23 C 0.28300(12) 0.38286(11) 0.46260(8) 0.0149(3) Uani 1 1 d . .
C22 C 0.40007(12) 0.30871(11) 0.42040(8) 0.0148(3) Uani 1 1 d . .
H22 H 0.419338 0.265855 0.371900 0.018 Uiso 1 1 calc R U
C21 C 0.49113(12) 0.30200(11) 0.45670(8) 0.0143(3) Uani 1 1 d . .
C20 C 0.43906(12) 0.37239(11) 0.52779(8) 0.0138(2) Uani 1 1 d . .
C19 C 1.46945(17) 0.13993(15) 1.18148(11) 0.0321(4) Uani 1 1 d . .
H19A H 1.521945 0.070383 1.146453 0.048 Uiso 1 1 calc R U
H19B H 1.395077 0.134227 1.218831 0.048 Uiso 1 1 calc R U
H19C H 1.515936 0.152471 1.213314 0.048 Uiso 1 1 calc R U

loop_
_atom_site_aniso_label
_atom_site_aniso_U_11
_atom_site_aniso_U_22
_atom_site_aniso_U_33
_atom_site_aniso_U_23
_atom_site_aniso_U_13
_atom_site_aniso_U_12
C1 0.0122(6) 0.0143(6) 0.0114(6) -0.0003(5) -0.0031(5) -0.0043(5)
S1 0.01283(15) 0.01954(17) 0.01462(15) -0.00300(12) -0.00521(12) -0.00562(13)
N1 0.0090(5) 0.0153(5) 0.0128(5) -0.0005(4) -0.0035(4) -0.0034(4)
B1 0.0101(6) 0.0158(7) 0.0120(6) -0.0009(5) -0.0039(5) -0.0040(5)
F1 0.0140(4) 0.0146(4) 0.0169(4) 0.0001(3) -0.0066(3) -0.0039(3)
C1C 0.0113(6) 0.0154(6) 0.0137(6) 0.0009(5) -0.0044(5) -0.0045(5)
C2 0.0126(6) 0.0159(6) 0.0129(6) -0.0004(5) -0.0039(5) -0.0055(5)
S2 0.00961(14) 0.01843(16) 0.01531(15) -0.00202(12) -0.00513(12) -0.00271(12)
N2 0.0111(5) 0.0167(5) 0.0112(5) -0.0007(4) -0.0043(4) -0.0044(4)
F2 0.0127(4) 0.0209(4) 0.0123(4) 0.0011(3) -0.0030(3) -0.0068(3)
C2C 0.0123(6) 0.0180(6) 0.0146(6) 0.0007(5) -0.0059(5) -0.0047(5)
C3 0.0129(6) 0.0142(6) 0.0130(6) 0.0006(5) -0.0041(5) -0.0055(5)
C3C 0.0121(6) 0.0177(6) 0.0150(6) 0.0018(5) -0.0058(5) -0.0045(5)
C4C 0.0133(6) 0.0158(6) 0.0119(6) -0.0003(5) -0.0045(5) -0.0044(5)
C4 0.0127(6) 0.0144(6) 0.0130(6) 0.0007(5) -0.0051(5) -0.0056(5)
C5C 0.0132(6) 0.0198(7) 0.0176(7) -0.0030(5) -0.0050(5) -0.0024(5)
C5 0.0119(6) 0.0145(6) 0.0136(6) 0.0020(5) -0.0058(5) -0.0051(5)
C6C 0.0164(6) 0.0202(7) 0.0155(6) -0.0024(5) -0.0023(5) -0.0048(6)
C6 0.0112(6) 0.0143(6) 0.0141(6) 0.0014(5) -0.0044(5) -0.0042(5)
C7C 0.0217(7) 0.0171(7) 0.0174(7) -0.0011(5) -0.0053(6) -0.0055(6)
C7 0.0117(6) 0.0160(6) 0.0147(6) -0.0005(5) -0.0053(5) -0.0041(5)
C8C 0.0295(8) 0.0204(7) 0.0191(7) 0.0011(5) -0.0089(6) -0.0111(6)
C8 0.0100(6) 0.0145(6) 0.0130(6) -0.0002(5) -0.0028(5) -0.0034(5)
C9C 0.0337(8) 0.0235(8) 0.0259(8) 0.0038(6) -0.0147(7) -0.0142(7)
C9 0.0110(6) 0.0131(6) 0.0132(6) 0.0007(5) -0.0033(5) -0.0040(5)
C13 0.0142(6) 0.0198(7) 0.0183(6) 0.0012(5) -0.0077(5) -0.0072(5)
C11 0.0137(6) 0.0166(6) 0.0144(6) 0.0010(5) -0.0054(5) -0.0064(5)
C10 0.0140(6) 0.0158(6) 0.0120(6) -0.0006(5) -0.0048(5) -0.0058(5)
C10C 0.0569(12) 0.0394(10) 0.0326(9) 0.0111(7) -0.0271(9) -0.0309(9)
C1B 0.0112(6) 0.0159(6) 0.0127(6) 0.0003(5) -0.0041(5) -0.0054(5)
S1B 0.00921(14) 0.01952(17) 0.01639(16) -0.00292(12) -0.00350(12) -0.00373(12)
C12 0.0120(6) 0.0196(7) 0.0183(6) 0.0003(5) -0.0060(5) -0.0059(5)
C1A 0.0109(6) 0.0166(6) 0.0136(6) -0.0020(5) -0.0039(5) -0.0063(5)
C15 0.0179(7) 0.0246(7) 0.0172(6) -0.0008(5) -0.0068(5) -0.0103(6)
S1C 0.01218(15) 0.01876(16) 0.01371(15) -0.00334(12) -0.00541(12) -0.00322(13)
C14 0.0172(6) 0.0228(7) 0.0205(7) -0.0017(5) -0.0092(5) -0.0089(6)
C17 0.0213(7) 0.0246(7) 0.0206(7) 0.0010(6) -0.0088(6) -0.0113(6)
C10B 0.0316(9) 0.0306(9) 0.0234(8) -0.0064(6) -0.0111(7) -0.0050(7)
C18 0.0275(8) 0.0282(8) 0.0272(8) 0.0054(6) -0.0165(6) -0.0148(7)
C16 0.0184(7) 0.0225(7) 0.0201(7) -0.0009(5) -0.0091(6) -0.0086(6)
C9B 0.0201(7) 0.0232(7) 0.0193(7) -0.0044(6) -0.0042(6) -0.0044(6)
C8B 0.0160(6) 0.0213(7) 0.0170(6) -0.0022(5) -0.0029(5) -0.0060(6)
C7B 0.0146(6) 0.0182(7) 0.0171(6) -0.0014(5) -0.0031(5) -0.0046(5)
C7A 0.0182(7) 0.0227(7) 0.0191(7) -0.0045(6) 0.0003(6) -0.0034(6)
C6B 0.0145(6) 0.0191(7) 0.0166(6) -0.0025(5) -0.0030(5) -0.0049(5)
C6A 0.0134(6) 0.0179(6) 0.0140(6) 0.0010(5) -0.0054(5) -0.0062(5)
C5B 0.0120(6) 0.0198(7) 0.0167(6) -0.0034(5) -0.0024(5) -0.0034(5)
C5A 0.0122(6) 0.0154(6) 0.0193(7) -0.0008(5) -0.0058(5) -0.0036(5)
C4B 0.0099(6) 0.0145(6) 0.0149(6) 0.0004(5) -0.0030(5) -0.0037(5)
C4A 0.0122(6) 0.0193(7) 0.0159(6) -0.0039(5) -0.0019(5) -0.0077(5)
C3B 0.0141(6) 0.0173(6) 0.0148(6) -0.0001(5) -0.0051(5) -0.0057(5)
C3A 0.0164(6) 0.0204(7) 0.0123(6) 0.0009(5) -0.0041(5) -0.0092(5)
C2B 0.0132(6) 0.0174(6) 0.0140(6) -0.0010(5) -0.0048(5) -0.0052(5)
C2A 0.0132(6) 0.0170(6) 0.0151(6) 0.0011(5) -0.0064(5) -0.0053(5)
C29 0.0354(9) 0.0354(9) 0.0307(8) 0.0029(7) -0.0177(7) -0.0216(8)
C28 0.0221(7) 0.0330(8) 0.0220(7) 0.0056(6) -0.0108(6) -0.0170(7)
C27 0.0187(7) 0.0253(7) 0.0195(7) 0.0014(5) -0.0087(6) -0.0105(6)
C26 0.0134(6) 0.0253(7) 0.0163(6) 0.0031(5) -0.0061(5) -0.0090(6)
C25 0.0146(6) 0.0225(7) 0.0168(6) 0.0015(5) -0.0072(5) -0.0077(6)
C24 0.0119(6) 0.0202(7) 0.0170(6) 0.0005(5) -0.0066(5) -0.0051(5)
C23 0.0140(6) 0.0185(6) 0.0143(6) 0.0022(5) -0.0065(5) -0.0074(5)
C22 0.0137(6) 0.0183(6) 0.0132(6) 0.0006(5) -0.0058(5) -0.0064(5)
C21 0.0126(6) 0.0167(6) 0.0135(6) 0.0018(5) -0.0049(5) -0.0055(5)
C20 0.0110(6) 0.0153(6) 0.0144(6) 0.0009(5) -0.0051(5) -0.0042(5)
C19 0.0364(9) 0.0339(9) 0.0332(9) 0.0109(7) -0.0208(8) -0.0157(8)

loop_
_atom_type_symbol
_atom_type_description
_atom_type_scat_dispersion_real
_atom_type_scat_dispersion_imag
_atom_type_scat_source
C C 0.0033 0.0016 'International Tables Vol C Tables 4.2.6.8 and 6.1.1.4'
H H 0.0000 0.0000 'International Tables Vol C Tables 4.2.6.8 and 6.1.1.4'
B B 0.0013 0.0007 'International Tables Vol C Tables 4.2.6.8 and 6.1.1.4'
F F 0.0171 0.0103 'International Tables Vol C Tables 4.2.6.8 and 6.1.1.4'
N N 0.0061 0.0033 'International Tables Vol C Tables 4.2.6.8 and 6.1.1.4'
S S 0.1246 0.1234 'International Tables Vol C Tables 4.2.6.8 and 6.1.1.4'

loop_
_geom_angle_atom_site_label_1
_geom_angle_atom_site_label_2
_geom_angle_atom_site_label_3
_geom_angle
N1 C1 C2 109.26(11)
N1 C1 C9 120.89(11)
C2 C1 C9 129.69(12)
C10 S1 C13 92.09(6)
C4 N1 C1 107.87(11)
C4 N1 B1 126.94(11)
C1 N1 B1 125.12(11)
F2 B1 F1 109.47(11)
F2 B1 N2 110.02(11)
F1 B1 N2 110.04(11)
F2 B1 N1 109.82(11)
F1 B1 N1 110.06(11)
N2 B1 N1 107.41(10)
C4C C1C C5 116.53(12)
C4C C1C C2C 111.46(11)
C5 C1C C2C 131.99(12)
C3 C2 C1 107.11(11)
C3 C2 H2 126.4
C1 C2 H2 126.4
C20 S2 C23 91.90(6)
C5 N2 C8 107.70(11)
C5 N2 B1 127.26(11)
C8 N2 B1 125.04(11)
C3C C2C C1C 113.71(12)
C3C C2C H2C 123.1
C1C C2C H2C 123.1
C2 C3 C10 134.20(12)
C2 C3 C4 107.04(11)
C10 C3 C4 118.71(12)
C2C C3C C5C 126.97(12)
C2C C3C S1C 111.15(10)
C5C C3C S1C 121.87(10)
C1C C4C C21 124.15(12)
C1C C4C S1C 111.33(10)
C21 C4C S1C 124.52(10)
N1 C4 C1B 129.95(12)
N1 C4 C3 108.72(11)
C1B C4 C3 121.32(12)
C3C C5C C6C 115.01(11)
C3C C5C H5CA 108.5
C6C C5C H5CA 108.5
C3C C5C H5CB 108.5
C6C C5C H5CB 108.5
H5CA C5C H5CB 107.5
N2 C5 C1C 130.23(12)
N2 C5 C6 108.76(11)
C1C C5 C6 120.97(12)
C7C C6C C5C 114.78(12)
C7C C6C H6CA 108.6
C5C C6C H6CA 108.6
C7C C6C H6CB 108.6
C5C C6C H6CB 108.6
H6CA C6C H6CB 107.5
C7 C6 C20 133.26(12)
C7 C6 C5 107.38(11)
C20 C6 C5 119.34(12)
C8C C7C C6C 111.65(12)
C8C C7C H7CA 109.3
C6C C7C H7CA 109.3
C8C C7C H7CB 109.3
C6C C7C H7CB 109.3
H7CA C7C H7CB 108.0
C6 C7 C8 106.75(11)
C6 C7 H7 126.6
C8 C7 H7 126.6
C9C C8C C7C 115.39(13)
C9C C8C H8CA 108.4
C7C C8C H8CA 108.4
C9C C8C H8CB 108.4
C7C C8C H8CB 108.4
H8CA C8C H8CB 107.5
N2 C8 C9 121.28(11)
N2 C8 C7 109.41(11)
C9 C8 C7 129.25(12)
C8C C9C C10C 111.15(13)
C8C C9C H9CA 109.4
C10C C9C H9CA 109.4
C8C C9C H9CB 109.4
C10C C9C H9CB 109.4
H9CA C9C H9CB 108.0
C8 C9 C1 120.23(12)
C8 C9 C1A 119.40(11)
C1 C9 C1A 120.37(11)
C12 C13 C14 127.88(13)
C12 C13 S1 111.50(10)
C14 C13 S1 120.48(10)
C10 C11 C4B 118.13(12)
C10 C11 C12 112.63(12)
C4B C11 C12 129.23(12)
C11 C10 C3 121.11(12)
C11 C10 S1 110.70(10)
C3 C10 S1 128.18(10)
C9C C10C H10A 109.5
C9C C10C H10B 109.5
H10A C10C H10B 109.5
C9C C10C H10C 109.5
H10A C10C H10C 109.5
H10B C10C H10C 109.5
C4B C1B C4 116.72(12)
C4B C1B C2B 111.60(11)
C4 C1B C2B 131.65(12)
C4B S1B C3B 92.16(6)
C13 C12 C11 113.05(12)
C13 C12 H12 123.5
C11 C12 H12 123.5
C2A C1A C6A 118.39(12)
C2A C1A C9 120.85(12)
C6A C1A C9 120.73(12)
C16 C15 C14 114.07(12)
C16 C15 H15A 108.7
C14 C15 H15A 108.7
C16 C15 H15B 108.7
C14 C15 H15B 108.7
H15A C15 H15B 107.6
C4C S1C C3C 92.33(6)
C13 C14 C15 111.68(12)
C13 C14 H14A 109.3
C15 C14 H14A 109.3
C13 C14 H14B 109.3
C15 C14 H14B 109.3
H14A C14 H14B 107.9
C18 C17 C16 113.02(12)
C18 C17 H17A 109.0
C16 C17 H17A 109.0
C18 C17 H17B 109.0
C16 C17 H17B 109.0
H17A C17 H17B 107.8
C9B C10B H10D 109.5
C9B C10B H10E 109.5
H10D C10B H10E 109.5
C9B C10B H10F 109.5
H10D C10B H10F 109.5
H10E C10B H10F 109.5
C19 C18 C17 113.28(13)
C19 C18 H18A 108.9
C17 C18 H18A 108.9
C19 C18 H18B 108.9
C17 C18 H18B 108.9
H18A C18 H18B 107.7
C17 C16 C15 113.22(12)
C17 C16 H16A 108.9
C15 C16 H16A 108.9
C17 C16 H16B 108.9
C15 C16 H16B 108.9
H16A C16 H16B 107.7
C8B C9B C10B 111.94(12)
C8B C9B H9BA 109.2
C10B C9B H9BA 109.2
C8B C9B H9BB 109.2
C10B C9B H9BB 109.2
H9BA C9B H9BB 107.9
C7B C8B C9B 114.25(12)
C7B C8B H8BA 108.7
C9B C8B H8BA 108.7
C7B C8B H8BB 108.7
C9B C8B H8BB 108.7
H8BA C8B H8BB 107.6
C8B C7B C6B 112.01(11)
C8B C7B H7BA 109.2
C6B C7B H7BA 109.2
C8B C7B H7BB 109.2
C6B C7B H7BB 109.2
H7BA C7B H7BB 107.9
C4A C7A H7AA 109.5
C4A C7A H7AB 109.5
H7AA C7A H7AB 109.5
C4A C7A H7AC 109.5
H7AA C7A H7AC 109.5
H7AB C7A H7AC 109.5
C5B C6B C7B 112.68(11)
C5B C6B H6BA 109.1
C7B C6B H6BA 109.1
C5B C6B H6BB 109.1
C7B C6B H6BB 109.1
H6BA C6B H6BB 107.8
C5A C6A C1A 120.46(12)
C5A C6A H6A 119.8
C1A C6A H6A 119.8
C3B C5B C6B 113.81(11)
C3B C5B H5BA 108.8
C6B C5B H5BA 108.8
C3B C5B H5BB 108.8
C6B C5B H5BB 108.8
H5BA C5B H5BB 107.7
C6A C5A C4A 121.42(13)
C6A C5A H5A 119.3
C4A C5A H5A 119.3
C1B C4B C11 123.90(12)
C1B C4B S1B 111.33(10)
C11 C4B S1B 124.72(10)
C3A C4A C5A 117.80(12)
C3A C4A C7A 120.91(12)
C5A C4A C7A 121.29(13)
C2B C3B C5B 128.89(12)
C2B C3B S1B 111.65(10)
C5B C3B S1B 119.46(10)
C4A C3A C2A 121.42(12)
C4A C3A H3A 119.3
C2A C3A H3A 119.3
C3B C2B C1B 113.25(12)
C3B C2B H2B 123.4
C1B C2B H2B 123.4
C3A C2A C1A 120.50(12)
C3A C2A H2A 119.8
C1A C2A H2A 119.8
C28 C29 H29A 109.5
C28 C29 H29B 109.5
H29A C29 H29B 109.5
C28 C29 H29C 109.5
H29A C29 H29C 109.5
H29B C29 H29C 109.5
C29 C28 C27 111.95(13)
C29 C28 H28A 109.2
C27 C28 H28A 109.2
C29 C28 H28B 109.2
C27 C28 H28B 109.2
H28A C28 H28B 107.9
C26 C27 C28 113.38(12)
C26 C27 H27A 108.9
C28 C27 H27A 108.9
C26 C27 H27B 108.9
C28 C27 H27B 108.9
H27A C27 H27B 107.7
C27 C26 C25 112.65(12)
C27 C26 H26A 109.1
C25 C26 H26A 109.1
C27 C26 H26B 109.1
C25 C26 H26B 109.1
H26A C26 H26B 107.8
C24 C25 C26 112.10(11)
C24 C25 H25A 109.2
C26 C25 H25A 109.2
C24 C25 H25B 109.2
C26 C25 H25B 109.2
H25A C25 H25B 107.9
C23 C24 C25 113.46(11)
C23 C24 H24A 108.9
C25 C24 H24A 108.9
C23 C24 H24B 108.9
C25 C24 H24B 108.9
H24A C24 H24B 107.7
C22 C23 C24 128.94(12)
C22 C23 S2 111.54(10)
C24 C23 S2 119.52(10)
C23 C22 C21 113.04(12)
C23 C22 H22 123.5
C21 C22 H22 123.5
C20 C21 C4C 118.00(12)
C20 C21 C22 112.30(12)
C4C C21 C22 129.69(12)
C21 C20 C6 120.94(12)
C21 C20 S2 111.22(10)
C6 C20 S2 127.84(10)
C18 C19 H19A 109.5
C18 C19 H19B 109.5
H19A C19 H19B 109.5
C18 C19 H19C 109.5
H19A C19 H19C 109.5
H19B C19 H19C 109.5

loop_
_geom_bond_atom_site_label_1
_geom_bond_atom_site_label_2
_geom_bond_distance
C1 N1 1.3957(16)
C1 C2 1.4097(18)
C1 C9 1.4100(18)
S1 C10 1.7320(13)
S1 C13 1.7443(14)
N1 C4 1.3662(16)
N1 B1 1.5510(17)
B1 F2 1.3914(16)
B1 F1 1.3929(17)
B1 N2 1.5472(17)
C1C C4C 1.4043(18)
C1C C5 1.4275(18)
C1C C2C 1.4433(18)
C2 C3 1.3959(18)
C2 H2 0.9500
S2 C20 1.7259(13)
S2 C23 1.7435(14)
N2 C5 1.3638(16)
N2 C8 1.3951(16)
C2C C3C 1.3593(19)
C2C H2C 0.9500
C3 C10 1.4280(18)
C3 C4 1.4397(18)
C3C C5C 1.5056(18)
C3C S1C 1.7485(13)
C4C C21 1.4302(18)
C4C S1C 1.7236(13)
C4 C1B 1.4274(18)
C5C C6C 1.5345(19)
C5C H5CA 0.9900
C5C H5CB 0.9900
C5 C6 1.4404(18)
C6C C7C 1.529(2)
C6C H6CA 0.9900
C6C H6CB 0.9900
C6 C7 1.3893(18)
C6 C20 1.4238(18)
C7C C8C 1.520(2)
C7C H7CA 0.9900
C7C H7CB 0.9900
C7 C8 1.4160(18)
C7 H7 0.9500
C8C C9C 1.519(2)
C8C H8CA 0.9900
C8C H8CB 0.9900
C8 C9 1.4023(18)
C9C C10C 1.526(2)
C9C H9CA 0.9900
C9C H9CB 0.9900
C9 C1A 1.4839(18)
C13 C12 1.3611(19)
C13 C14 1.5038(18)
C11 C10 1.3946(18)
C11 C4B 1.4272(18)
C11 C12 1.4327(18)
C10C H10A 0.9800
C10C H10B 0.9800
C10C H10C 0.9800
C1B C4B 1.4020(18)
C1B C2B 1.4453(18)
S1B C4B 1.7245(13)
S1B C3B 1.7436(14)
C12 H12 0.9500
C1A C2A 1.3983(18)
C1A C6A 1.3999(19)
C15 C16 1.5297(18)
C15 C14 1.535(2)
C15 H15A 0.9900
C15 H15B 0.9900
C14 H14A 0.9900
C14 H14B 0.9900
C17 C18 1.525(2)
C17 C16 1.527(2)
C17 H17A 0.9900
C17 H17B 0.9900
C10B C9B 1.528(2)
C10B H10D 0.9800
C10B H10E 0.9800
C10B H10F 0.9800
C18 C19 1.522(2)
C18 H18A 0.9900
C18 H18B 0.9900
C16 H16A 0.9900
C16 H16B 0.9900
C9B C8B 1.5281(19)
C9B H9BA 0.9900
C9B H9BB 0.9900
C8B C7B 1.5255(19)
C8B H8BA 0.9900
C8B H8BB 0.9900
C7B C6B 1.5317(18)
C7B H7BA 0.9900
C7B H7BB 0.9900
C7A C4A 1.5116(19)
C7A H7AA 0.9800
C7A H7AB 0.9800
C7A H7AC 0.9800
C6B C5B 1.5282(19)
C6B H6BA 0.9900
C6B H6BB 0.9900
C6A C5A 1.3924(18)
C6A H6A 0.9500
C5B C3B 1.5052(18)
C5B H5BA 0.9900
C5B H5BB 0.9900
C5A C4A 1.3953(19)
C5A H5A 0.9500
C4A C3A 1.393(2)
C3B C2B 1.3578(18)
C3A C2A 1.3937(19)
C3A H3A 0.9500
C2B H2B 0.9500
C2A H2A 0.9500
C29 C28 1.527(2)
C29 H29A 0.9800
C29 H29B 0.9800
C29 H29C 0.9800
C28 C27 1.5308(19)
C28 H28A 0.9900
C28 H28B 0.9900
C27 C26 1.5255(19)
C27 H27A 0.9900
C27 H27B 0.9900
C26 C25 1.5269(18)
C26 H26A 0.9900
C26 H26B 0.9900
C25 C24 1.5245(19)
C25 H25A 0.9900
C25 H25B 0.9900
C24 C23 1.5025(18)
C24 H24A 0.9900
C24 H24B 0.9900
C23 C22 1.3618(19)
C22 C21 1.4319(18)
C22 H22 0.9500
C21 C20 1.3924(18)
C19 H19A 0.9800
C19 H19B 0.9800
C19 H19C 0.9800

loop_
_geom_torsion_atom_site_label_1
_geom_torsion_atom_site_label_2
_geom_torsion_atom_site_label_3
_geom_torsion_atom_site_label_4
_geom_torsion
C2 C1 N1 C4 -0.59(14)
C9 C1 N1 C4 175.22(12)
C2 C1 N1 B1 -177.60(12)
C9 C1 N1 B1 -1.80(19)
C4 N1 B1 F2 -55.35(17)
C1 N1 B1 F2 121.10(13)
C4 N1 B1 F1 65.23(16)
C1 N1 B1 F1 -118.33(13)
C4 N1 B1 N2 -174.98(12)
C1 N1 B1 N2 1.46(17)
N1 C1 C2 C3 0.27(15)
C9 C1 C2 C3 -175.04(13)
F2 B1 N2 C5 61.53(17)
F1 B1 N2 C5 -59.16(17)
N1 B1 N2 C5 -178.96(12)
F2 B1 N2 C8 -119.27(13)
F1 B1 N2 C8 120.04(13)
N1 B1 N2 C8 0.24(17)
C4C C1C C2C C3C -1.28(17)
C5 C1C C2C C3C 177.61(14)
C1 C2 C3 C10 177.37(14)
C1 C2 C3 C4 0.13(15)
C1C C2C C3C C5C -179.79(13)
C1C C2C C3C S1C 0.44(15)
C5 C1C C4C C21 2.1(2)
C2C C1C C4C C21 -178.84(12)
C5 C1C C4C S1C -177.55(10)
C2C C1C C4C S1C 1.53(15)
C1 N1 C4 C1B -178.33(13)
B1 N1 C4 C1B -1.4(2)
C1 N1 C4 C3 0.66(14)
B1 N1 C4 C3 177.60(12)
C2 C3 C4 N1 -0.49(15)
C10 C3 C4 N1 -178.24(11)
C2 C3 C4 C1B 178.60(12)
C10 C3 C4 C1B 0.85(19)
C2C C3C C5C C6C -147.17(14)
S1C C3C C5C C6C 32.58(17)
C8 N2 C5 C1C -177.15(13)
B1 N2 C5 C1C 2.2(2)
C8 N2 C5 C6 0.52(14)
B1 N2 C5 C6 179.83(12)
C4C C1C C5 N2 177.03(13)
C2C C1C C5 N2 -1.8(2)
C4C C1C C5 C6 -0.39(19)
C2C C1C C5 C6 -179.23(13)
C3C C5C C6C C7C -83.38(16)
N2 C5 C6 C7 -1.06(15)
C1C C5 C6 C7 176.86(12)
N2 C5 C6 C20 -179.88(12)
C1C C5 C6 C20 -1.95(19)
C5C C6C C7C C8C 163.79(12)
C20 C6 C7 C8 179.73(14)
C5 C6 C7 C8 1.15(15)
C6C C7C C8C C9C -179.04(13)
C5 N2 C8 C9 177.70(12)
B1 N2 C8 C9 -1.63(19)
C5 N2 C8 C7 0.20(15)
B1 N2 C8 C7 -179.13(12)
C6 C7 C8 N2 -0.86(15)
C6 C7 C8 C9 -178.10(13)
C7C C8C C9C C10C 173.64(14)
N2 C8 C9 C1 1.39(19)
C7 C8 C9 C1 178.34(13)
N2 C8 C9 C1A -178.50(12)
C7 C8 C9 C1A -1.5(2)
N1 C1 C9 C8 0.28(19)
C2 C1 C9 C8 175.13(13)
N1 C1 C9 C1A -179.84(12)
C2 C1 C9 C1A -5.0(2)
C10 S1 C13 C12 -0.97(11)
C10 S1 C13 C14 -176.97(12)
C4B C11 C10 C3 -3.9(2)
C12 C11 C10 C3 177.16(12)
C4B C11 C10 S1 177.41(10)
C12 C11 C10 S1 -1.55(15)
C2 C3 C10 C11 -174.71(14)
C4 C3 C10 C11 2.29(19)
C2 C3 C10 S1 3.8(2)
C4 C3 C10 S1 -179.24(10)
C13 S1 C10 C11 1.43(11)
C13 S1 C10 C3 -177.16(13)
N1 C4 C1B C4B 176.72(13)
C3 C4 C1B C4B -2.16(19)
N1 C4 C1B C2B -5.4(2)
C3 C4 C1B C2B 175.72(13)
C14 C13 C12 C11 175.89(13)
S1 C13 C12 C11 0.25(16)
C10 C11 C12 C13 0.85(18)
C4B C11 C12 C13 -177.97(14)
C8 C9 C1A C2A 126.09(14)
C1 C9 C1A C2A -53.79(18)
C8 C9 C1A C6A -51.77(18)
C1 C9 C1A C6A 128.35(14)
C1C C4C S1C C3C -1.11(11)
C21 C4C S1C C3C 179.26(12)
C2C C3C S1C C4C 0.38(11)
C5C C3C S1C C4C -179.41(12)
C12 C13 C14 C15 -83.85(18)
S1 C13 C14 C15 91.44(14)
C16 C15 C14 C13 177.69(12)
C16 C17 C18 C19 177.52(14)
C18 C17 C16 C15 178.02(12)
C14 C15 C16 C17 -173.93(12)
C10B C9B C8B C7B -178.71(13)
C9B C8B C7B C6B 179.16(12)
C8B C7B C6B C5B -173.97(12)
C2A C1A C6A C5A -0.59(19)
C9 C1A C6A C5A 177.32(12)
C7B C6B C5B C3B 178.89(12)
C1A C6A C5A C4A -0.5(2)
C4 C1B C4B C11 0.5(2)
C2B C1B C4B C11 -177.82(12)
C4 C1B C4B S1B 178.17(10)
C2B C1B C4B S1B -0.12(14)
C10 C11 C4B C1B 2.5(2)
C12 C11 C4B C1B -178.72(13)
C10 C11 C4B S1B -174.86(10)
C12 C11 C4B S1B 3.9(2)
C3B S1B C4B C1B -0.08(11)
C3B S1B C4B C11 177.60(12)
C6A C5A C4A C3A 1.1(2)
C6A C5A C4A C7A -178.66(13)
C6B C5B C3B C2B 6.0(2)
C6B C5B C3B S1B -175.01(10)
C4B S1B C3B C2B 0.27(11)
C4B S1B C3B C5B -178.87(11)
C5A C4A C3A C2A -0.5(2)
C7A C4A C3A C2A 179.21(13)
C5B C3B C2B C1B 178.65(13)
S1B C3B C2B C1B -0.39(15)
C4B C1B C2B C3B 0.33(17)
C4 C1B C2B C3B -177.63(14)
C4A C3A C2A C1A -0.6(2)
C6A C1A C2A C3A 1.13(19)
C9 C1A C2A C3A -176.77(12)
C29 C28 C27 C26 176.76(13)
C28 C27 C26 C25 175.93(12)
C27 C26 C25 C24 -179.73(12)
C26 C25 C24 C23 178.77(12)
C25 C24 C23 C22 -6.5(2)
C25 C24 C23 S2 174.30(10)
C20 S2 C23 C22 -0.54(11)
C20 S2 C23 C24 178.76(11)
C24 C23 C22 C21 -179.13(13)
S2 C23 C22 C21 0.08(15)
C1C C4C C21 C20 -1.3(2)
S1C C4C C21 C20 178.24(10)
C1C C4C C21 C22 177.73(13)
S1C C4C C21 C22 -2.7(2)
C23 C22 C21 C20 0.57(17)
C23 C22 C21 C4C -178.54(14)
C4C C21 C20 C6 -1.17(19)
C22 C21 C20 C6 179.60(12)
C4C C21 C20 S2 178.26(10)
C22 C21 C20 S2 -0.97(15)
C7 C6 C20 C21 -175.69(14)
C5 C6 C20 C21 2.76(19)
C7 C6 C20 S2 5.0(2)
C5 C6 C20 S2 -176.57(10)
C23 S2 C20 C21 0.86(11)
C23 S2 C20 C6 -179.75(13)
